data_4032808
loop_
_publ_author_name
'Huang, Adrian'
'Wo, Kellie'
'Lee, So Yeun Christine'
'Kneitschel, Nika'
'Chang, Jennifer'
'Zhu, Kathleen'
'Mello, Tatsiana'
'Bancroft, Laura'
'Norman, Natalie J.'
'Zheng, Shao-Liang'

_publ_section_title
;
 Regioselective Synthesis, NMR, and Crystallographic Analysis of
 N1-Substituted Pyrazoles.
;
_journal_issue 17
_journal_name_full 'The Journal of organic chemistry'
_journal_page_first 8864
_journal_page_last 8872
_journal_paper_doi 10.1021/acs.joc.7b01006
_journal_volume 82
_journal_year 2017
_chemical_formula_sum 'C15 H11 N3 O2'
_chemical_formula_weight 265.27
_space_group_crystal_system monoclinic
_space_group_IT_number 14
_space_group_name_Hall '-P 2yn'
_space_group_name_H-M_alt 'P 1 21/n 1'
_symmetry_space_group_name_Hall '-P 2yn'
_symmetry_space_group_name_H-M 'P 1 21/n 1'
_atom_sites_solution_hydrogens geom
_audit_creation_method SHELXL-2014/7
_cell_angle_alpha 90
_cell_angle_beta 99.1343(18)
_cell_angle_gamma 90
_cell_formula_units_Z 4
_cell_length_a 7.2479(8)
_cell_length_b 16.0198(18)
_cell_length_c 10.5934(12)
_cell_measurement_reflns_used 7652
_cell_measurement_temperature 100(2)
_cell_measurement_theta_max 25.0
_cell_measurement_theta_min 2.33
_cell_volume 1214.4(2)
_computing_cell_refinement 'SAINT 8.34C (Bruker-AXS, 2014)'
_computing_data_collection 'APEX3 v2015.5-2 (Bruker-AXS, 2015)'
_computing_data_reduction 'SAINT 8.34C (Bruker-AXS, 2014)'
_computing_molecular_graphics 'Bruker SHELXTL (Sheldrick, 2015)'
_computing_publication_material 'Bruker SHELXTL (Sheldrick, 2015)'
_computing_structure_refinement 'SHELXL-2014 (Sheldrick, 2015)'
_computing_structure_solution 'SHELXT-2014 (Sheldrick, 2015)'
_diffrn_ambient_temperature 100(2)
_diffrn_measured_fraction_theta_full 1.000
_diffrn_measured_fraction_theta_max 0.999
_diffrn_measurement_device_type
;
Bruker D8 goniometer with CCD area detector  
;
_diffrn_measurement_method 'omega and phi scans'
_diffrn_radiation_monochromator graphite
_diffrn_radiation_source 'I\mS microfocus tube'
_diffrn_radiation_type MoK\a
_diffrn_radiation_wavelength 0.71073
_diffrn_reflns_av_R_equivalents 0.0359
_diffrn_reflns_av_unetI/netI 0.0243
_diffrn_reflns_Laue_measured_fraction_full 1.000
_diffrn_reflns_Laue_measured_fraction_max 0.999
_diffrn_reflns_limit_h_max 9
_diffrn_reflns_limit_h_min -9
_diffrn_reflns_limit_k_max 20
_diffrn_reflns_limit_k_min -20
_diffrn_reflns_limit_l_max 13
_diffrn_reflns_limit_l_min -13
_diffrn_reflns_number 16272
_diffrn_reflns_point_group_measured_fraction_full 1.000
_diffrn_reflns_point_group_measured_fraction_max 0.999
_diffrn_reflns_theta_full 25.242
_diffrn_reflns_theta_max 27.119
_diffrn_reflns_theta_min 2.326
_exptl_absorpt_coefficient_mu 0.100
_exptl_absorpt_correction_T_max 0.4912
_exptl_absorpt_correction_T_min 0.2852
_exptl_absorpt_correction_type multi-scan
_exptl_absorpt_process_details sadabs
_exptl_crystal_colour colorless
_exptl_crystal_density_diffrn 1.451
_exptl_crystal_description block
_exptl_crystal_F_000 552
_exptl_crystal_size_max 0.240
_exptl_crystal_size_mid 0.180
_exptl_crystal_size_min 0.120
_refine_diff_density_max 0.248
_refine_diff_density_min -0.221
_refine_diff_density_rms 0.042
_refine_ls_extinction_coef 0.0031(8)
_refine_ls_extinction_expression Fc^*^=kFc[1+0.001xFc^2^\l^3^/sin(2\q)]^-1/4^
_refine_ls_extinction_method 'SHELXL-2014/7 (Sheldrick 2014'
_refine_ls_goodness_of_fit_ref 1.032
_refine_ls_hydrogen_treatment constr
_refine_ls_matrix_type full
_refine_ls_number_parameters 182
_refine_ls_number_reflns 2690
_refine_ls_number_restraints 0
_refine_ls_restrained_S_all 1.032
_refine_ls_R_factor_all 0.0460
_refine_ls_R_factor_gt 0.0358
_refine_ls_shift/su_max 0.000
_refine_ls_shift/su_mean 0.000
_refine_ls_structure_factor_coef Fsqd
_refine_ls_weighting_details 'w=1/[\s^2^(Fo^2^)+(0.0468P)^2^+0.4377P] where P=(Fo^2^+2Fc^2^)/3'
_refine_ls_weighting_scheme calc
_refine_ls_wR_factor_gt 0.0911
_refine_ls_wR_factor_ref 0.0978
_reflns_Friedel_coverage 0.000
_reflns_number_gt 2220
_reflns_number_total 2690
_reflns_threshold_expression 'I > 2\s(I)'
_cod_data_source_file jo7b01006_si_001.cif
_cod_data_source_block G3-5
_cod_database_code 4032808
_shelx_shelxl_version_number 2014/7
_shelx_space_group_comment
;
The symmetry employed for this shelxl refinement is uniquely defined
by the following loop, which should always be used as a source of
symmetry information in preference to the above space-group names.
They are only intended as comments.
;
_shelx_estimated_absorpt_t_min 0.976
_shelx_estimated_absorpt_t_max 0.988

loop_
_space_group_symop_operation_xyz
'x, y, z'
'-x+1/2, y+1/2, -z+1/2'
'-x, -y, -z'
'x-1/2, -y-1/2, z-1/2'

loop_
_atom_site_label
_atom_site_type_symbol
_atom_site_fract_x
_atom_site_fract_y
_atom_site_fract_z
_atom_site_U_iso_or_equiv
_atom_site_adp_type
_atom_site_occupancy
_atom_site_site_symmetry_order
_atom_site_calc_flag
_atom_site_refinement_flags_posn
_atom_site_refinement_flags_adp
C1 C 0.86082(18) 0.59448(8) 0.65543(12) 0.0221(3) Uani 1 1 d . .
H1 H 0.8478 0.6535 0.6553 0.026 Uiso 1 1 calc R U
C2 C 0.95758(18) 0.54740(8) 0.75035(12) 0.0223(3) Uani 1 1 d . .
H2 H 1.0252 0.5663 0.8294 0.027 Uiso 1 1 calc R U
C3 C 0.93583(16) 0.46393(8) 0.70592(11) 0.0182(3) Uani 1 1 d . .
C4 C 0.67460(16) 0.56135(7) 0.44270(11) 0.0160(2) Uani 1 1 d . .
C5 C 0.62548(17) 0.49948(8) 0.35163(11) 0.0187(3) Uani 1 1 d . .
H5 H 0.6622 0.4433 0.3699 0.022 Uiso 1 1 calc R U
C6 C 0.52302(17) 0.51999(8) 0.23433(12) 0.0191(3) Uani 1 1 d . .
H6 H 0.4886 0.4783 0.1712 0.023 Uiso 1 1 calc R U
C7 C 0.47150(16) 0.60227(8) 0.21047(11) 0.0175(3) Uani 1 1 d . .
C8 C 0.51585(17) 0.66405(8) 0.30122(12) 0.0196(3) Uani 1 1 d . .
H8 H 0.4769 0.7200 0.2831 0.023 Uiso 1 1 calc R U
C9 C 0.61729(17) 0.64344(8) 0.41830(12) 0.0201(3) Uani 1 1 d . .
H9 H 0.6479 0.6851 0.4820 0.024 Uiso 1 1 calc R U
C10 C 1.01162(16) 0.38739(8) 0.77088(12) 0.0183(3) Uani 1 1 d . .
C11 C 1.09892(17) 0.39019(8) 0.89842(12) 0.0209(3) Uani 1 1 d . .
H11 H 1.1081 0.4417 0.9434 0.025 Uiso 1 1 calc R U
C12 C 1.17195(18) 0.31831(8) 0.95951(13) 0.0231(3) Uani 1 1 d . .
H12 H 1.2300 0.3208 1.0464 0.028 Uiso 1 1 calc R U
C13 C 1.16120(18) 0.24287(8) 0.89532(12) 0.0242(3) Uani 1 1 d . .
H13 H 1.2121 0.1938 0.9375 0.029 Uiso 1 1 calc R U
C14 C 1.07528(19) 0.23959(8) 0.76851(13) 0.0261(3) Uani 1 1 d . .
H14 H 1.0675 0.1880 0.7237 0.031 Uiso 1 1 calc R U
C15 C 1.00105(18) 0.31108(8) 0.70714(12) 0.0223(3) Uani 1 1 d . .
H15 H 0.9422 0.3081 0.6205 0.027 Uiso 1 1 calc R U
N1 N 0.78599(14) 0.54129(6) 0.56043(10) 0.0171(2) Uani 1 1 d . .
N2 N 0.83205(13) 0.46060(6) 0.59015(9) 0.0171(2) Uani 1 1 d . .
N3 N 0.37100(14) 0.62511(7) 0.08516(10) 0.0205(2) Uani 1 1 d . .
O1 O 0.32275(13) 0.56918(6) 0.00736(9) 0.0283(2) Uani 1 1 d . .
O2 O 0.34031(14) 0.69931(6) 0.06134(9) 0.0288(2) Uani 1 1 d . .

loop_
_atom_site_aniso_label
_atom_site_aniso_U_11
_atom_site_aniso_U_22
_atom_site_aniso_U_33
_atom_site_aniso_U_23
_atom_site_aniso_U_13
_atom_site_aniso_U_12
C1 0.0241(6) 0.0182(6) 0.0225(6) -0.0022(5) -0.0005(5) -0.0011(5)
C2 0.0229(6) 0.0220(6) 0.0204(6) -0.0011(5) -0.0016(5) -0.0003(5)
C3 0.0146(6) 0.0218(6) 0.0184(6) 0.0013(5) 0.0036(4) -0.0007(4)
C4 0.0129(5) 0.0192(6) 0.0161(6) 0.0014(4) 0.0030(4) -0.0012(4)
C5 0.0203(6) 0.0162(6) 0.0199(6) 0.0010(5) 0.0041(5) 0.0008(5)
C6 0.0205(6) 0.0183(6) 0.0187(6) -0.0016(5) 0.0040(5) -0.0007(5)
C7 0.0143(5) 0.0216(6) 0.0167(6) 0.0019(5) 0.0026(4) 0.0010(4)
C8 0.0182(6) 0.0163(6) 0.0236(6) 0.0006(5) 0.0016(5) 0.0010(5)
C9 0.0192(6) 0.0179(6) 0.0224(6) -0.0025(5) 0.0010(5) -0.0004(5)
C10 0.0136(5) 0.0209(6) 0.0208(6) 0.0026(5) 0.0039(5) -0.0016(4)
C11 0.0204(6) 0.0213(6) 0.0209(6) -0.0002(5) 0.0027(5) -0.0009(5)
C12 0.0221(6) 0.0263(7) 0.0199(6) 0.0027(5) 0.0001(5) -0.0010(5)
C13 0.0238(6) 0.0208(6) 0.0264(7) 0.0059(5) -0.0003(5) -0.0004(5)
C14 0.0292(7) 0.0191(6) 0.0281(7) 0.0000(5) -0.0011(5) -0.0015(5)
C15 0.0228(6) 0.0222(7) 0.0202(6) 0.0014(5) -0.0018(5) -0.0020(5)
N1 0.0175(5) 0.0155(5) 0.0180(5) 0.0004(4) 0.0019(4) -0.0001(4)
N2 0.0164(5) 0.0155(5) 0.0195(5) 0.0018(4) 0.0035(4) 0.0009(4)
N3 0.0183(5) 0.0228(6) 0.0204(5) 0.0013(4) 0.0028(4) 0.0024(4)
O1 0.0340(5) 0.0279(5) 0.0204(5) -0.0050(4) -0.0038(4) 0.0048(4)
O2 0.0336(5) 0.0211(5) 0.0291(5) 0.0060(4) -0.0029(4) 0.0047(4)

loop_
_atom_type_symbol
_atom_type_description
_atom_type_scat_dispersion_real
_atom_type_scat_dispersion_imag
_atom_type_scat_source
C C 0.0033 0.0016 'International Tables Vol C Tables 4.2.6.8 and 6.1.1.4'
H H 0.0000 0.0000 'International Tables Vol C Tables 4.2.6.8 and 6.1.1.4'
N N 0.0061 0.0033 'International Tables Vol C Tables 4.2.6.8 and 6.1.1.4'
O O 0.0106 0.0060 'International Tables Vol C Tables 4.2.6.8 and 6.1.1.4'

loop_
_geom_angle_atom_site_label_1
_geom_angle_atom_site_label_2
_geom_angle_atom_site_label_3
_geom_angle
C2 C1 N1 107.29(11)
C2 C1 H1 126.4
N1 C1 H1 126.4
C1 C2 C3 105.10(11)
C1 C2 H2 127.4
C3 C2 H2 127.4
N2 C3 C2 111.08(11)
N2 C3 C10 120.76(11)
C2 C3 C10 128.16(11)
C5 C4 C9 120.63(11)
C5 C4 N1 119.91(11)
C9 C4 N1 119.45(11)
C6 C5 C4 119.76(11)
C6 C5 H5 120.1
C4 C5 H5 120.1
C5 C6 C7 118.82(11)
C5 C6 H6 120.6
C7 C6 H6 120.6
C8 C7 C6 121.98(11)
C8 C7 N3 118.80(11)
C6 C7 N3 119.21(11)
C9 C8 C7 119.11(11)
C9 C8 H8 120.4
C7 C8 H8 120.4
C8 C9 C4 119.66(11)
C8 C9 H9 120.2
C4 C9 H9 120.2
C15 C10 C11 118.56(11)
C15 C10 C3 121.18(11)
C11 C10 C3 120.25(11)
C12 C11 C10 120.38(12)
C12 C11 H11 119.8
C10 C11 H11 119.8
C13 C12 C11 120.63(12)
C13 C12 H12 119.7
C11 C12 H12 119.7
C12 C13 C14 119.36(12)
C12 C13 H13 120.3
C14 C13 H13 120.3
C15 C14 C13 120.29(12)
C15 C14 H14 119.9
C13 C14 H14 119.9
C14 C15 C10 120.77(12)
C14 C15 H15 119.6
C10 C15 H15 119.6
N2 N1 C1 111.65(10)
N2 N1 C4 120.42(10)
C1 N1 C4 127.93(10)
C3 N2 N1 104.87(10)
O2 N3 O1 122.99(11)
O2 N3 C7 118.60(10)
O1 N3 C7 118.40(10)

loop_
_geom_bond_atom_site_label_1
_geom_bond_atom_site_label_2
_geom_bond_distance
C1 C2 1.3594(18)
C1 N1 1.3637(16)
C1 H1 0.9500
C2 C3 1.4179(17)
C2 H2 0.9500
C3 N2 1.3342(16)
C3 C10 1.4693(17)
C4 C5 1.3896(17)
C4 C9 1.3908(17)
C4 N1 1.4110(15)
C5 C6 1.3822(17)
C5 H5 0.9500
C6 C7 1.3822(17)
C6 H6 0.9500
C7 C8 1.3818(17)
C7 N3 1.4559(16)
C8 C9 1.3778(17)
C8 H8 0.9500
C9 H9 0.9500
C10 C15 1.3928(17)
C10 C11 1.3987(17)
C11 C12 1.3843(18)
C11 H11 0.9500
C12 C13 1.3830(18)
C12 H12 0.9500
C13 C14 1.3891(18)
C13 H13 0.9500
C14 C15 1.3831(18)
C14 H14 0.9500
C15 H15 0.9500
N1 N2 1.3595(14)
N3 O2 1.2281(13)
N3 O1 1.2301(14)

loop_
_geom_torsion_atom_site_label_1
_geom_torsion_atom_site_label_2
_geom_torsion_atom_site_label_3
_geom_torsion_atom_site_label_4
_geom_torsion
N1 C1 C2 C3 0.10(14)
C1 C2 C3 N2 0.21(14)
C1 C2 C3 C10 -179.90(12)
C9 C4 C5 C6 1.77(18)
N1 C4 C5 C6 -177.27(11)
C4 C5 C6 C7 -0.04(18)
C5 C6 C7 C8 -1.44(18)
C5 C6 C7 N3 177.20(10)
C6 C7 C8 C9 1.16(18)
N3 C7 C8 C9 -177.49(10)
C7 C8 C9 C4 0.59(18)
C5 C4 C9 C8 -2.05(18)
N1 C4 C9 C8 177.00(11)
N2 C3 C10 C15 9.45(17)
C2 C3 C10 C15 -170.43(12)
N2 C3 C10 C11 -171.52(11)
C2 C3 C10 C11 8.59(19)
C15 C10 C11 C12 -0.36(18)
C3 C10 C11 C12 -179.41(11)
C10 C11 C12 C13 0.54(19)
C11 C12 C13 C14 -0.3(2)
C12 C13 C14 C15 -0.1(2)
C13 C14 C15 C10 0.2(2)
C11 C10 C15 C14 -0.02(18)
C3 C10 C15 C14 179.02(12)
C2 C1 N1 N2 -0.38(14)
C2 C1 N1 C4 -179.93(11)
C5 C4 N1 N2 -5.82(16)
C9 C4 N1 N2 175.13(10)
C5 C4 N1 C1 173.69(11)
C9 C4 N1 C1 -5.37(18)
C2 C3 N2 N1 -0.43(13)
C10 C3 N2 N1 179.67(10)
C1 N1 N2 C3 0.50(13)
C4 N1 N2 C3 -179.92(10)
C8 C7 N3 O2 4.95(16)
C6 C7 N3 O2 -173.73(11)
C8 C7 N3 O1 -175.95(11)
C6 C7 N3 O1 5.37(16)
